data_1513400
loop_
_publ_author_name
'Carrillo, Romen'
'Mart\'in, Tom\'as'
'L\'opez-Rodr\'iguez, Mat\'ias'
'Pinacho Cris\'ostomo, Fernando'

_publ_section_title
;
 Expedient Synthesis of C3-Symmetric Hexasubstituted Benzenes via Nicholas
 Reaction/[2 + 2 + 2] Cycloaddition. New Platforms for Molecular
 Recognition.
;
_journal_issue 2
_journal_name_full 'Organic letters'
_journal_page_first 552
_journal_page_last 555
_journal_paper_doi 10.1021/ol403428p
_journal_volume 16
_journal_year 2014
_chemical_formula_moiety 'C18 H24 O3'
_chemical_formula_sum 'C18 H24 O3'
_chemical_formula_weight 288.37
_chemical_name_systematic
;
 ?
;
_space_group_IT_number 2
_symmetry_cell_setting triclinic
_symmetry_space_group_name_Hall '-P 1'
_symmetry_space_group_name_H-M 'P -1'
_atom_sites_solution_hydrogens geom
_atom_sites_solution_primary direct
_atom_sites_solution_secondary difmap
_audit_creation_method SHELXL-97
_cell_angle_alpha 89.26(3)
_cell_angle_beta 76.85(4)
_cell_angle_gamma 66.87(4)
_cell_formula_units_Z 2
_cell_length_a 8.676(3)
_cell_length_b 9.259(4)
_cell_length_c 10.498(4)
_cell_measurement_temperature 293(2)
_cell_volume 752.4(6)
_computing_cell_refinement 'CrysAlisPro (Oxford Diffraction Ltd., 2010)'
_computing_data_collection 'CrysAlisPro (Oxford Diffraction Ltd., 2010)'
_computing_data_reduction 'CrysAlisPro (Oxford Diffraction Ltd., 2010)'
_computing_molecular_graphics 'PLATON (Spek, 2009)'
_computing_publication_material ' WINGX (Farrugia, 1999)'
_computing_structure_refinement 'SHELXL-97 (Sheldrick, 2008)'
_computing_structure_solution 'SIR2004 (Burla et al., 2005)'
_diffrn_ambient_temperature 293(2)
_diffrn_detector_area_resol_mean 10.5953
_diffrn_measured_fraction_theta_full 0.973
_diffrn_measured_fraction_theta_max 0.973
_diffrn_measurement_device_type 'Supernova, Dual, Cu at zero, Atlas'
_diffrn_measurement_method '\w scans'
_diffrn_radiation_monochromator mirror
_diffrn_radiation_source 'SuperNova (Cu) X-ray Source'
_diffrn_radiation_type CuK\a
_diffrn_radiation_wavelength 1.54180
_diffrn_reflns_av_R_equivalents 0.0414
_diffrn_reflns_av_sigmaI/netI 0.0230
_diffrn_reflns_limit_h_max 10
_diffrn_reflns_limit_h_min -10
_diffrn_reflns_limit_k_max 11
_diffrn_reflns_limit_k_min -11
_diffrn_reflns_limit_l_max 13
_diffrn_reflns_limit_l_min -12
_diffrn_reflns_number 11743
_diffrn_reflns_theta_full 73.62
_diffrn_reflns_theta_max 73.62
_diffrn_reflns_theta_min 5.71
_exptl_absorpt_coefficient_mu 0.677
_exptl_absorpt_correction_T_max 0.912
_exptl_absorpt_correction_T_min 0.882
_exptl_absorpt_correction_type multi-scan
_exptl_absorpt_process_details 'CrysAlis PRO, Oxford Diffraction, 2007'
_exptl_crystal_colour colourless
_exptl_crystal_density_diffrn 1.273
_exptl_crystal_density_method 'not measured'
_exptl_crystal_description 'irregular shaped'
_exptl_crystal_F_000 312
_exptl_crystal_size_max .22
_exptl_crystal_size_mid .18
_exptl_crystal_size_min .15
_refine_diff_density_max 0.216
_refine_diff_density_min -0.175
_refine_diff_density_rms 0.034
_refine_ls_extinction_method none
_refine_ls_goodness_of_fit_ref 1.032
_refine_ls_hydrogen_treatment constr
_refine_ls_matrix_type full
_refine_ls_number_parameters 190
_refine_ls_number_reflns 2957
_refine_ls_number_restraints 0
_refine_ls_restrained_S_all 1.032
_refine_ls_R_factor_all 0.0424
_refine_ls_R_factor_gt 0.0404
_refine_ls_shift/su_max 0.000
_refine_ls_shift/su_mean 0.000
_refine_ls_structure_factor_coef Fsqd
_refine_ls_weighting_details 'calc w=1/[\s^2^(Fo^2^)+(0.0634P)^2^+0.1333P] where P=(Fo^2^+2Fc^2^)/3'
_refine_ls_weighting_scheme calc
_refine_ls_wR_factor_gt 0.1144
_refine_ls_wR_factor_ref 0.1162
_reflns_number_gt 2797
_reflns_number_total 2957
_reflns_threshold_expression >2sigma(I)
_cod_data_source_file ol403428p_si_002.cif
_cod_data_source_block compound5
_cod_original_cell_volume 752.4(5)
_cod_database_code 1513400

loop_
_symmetry_equiv_pos_as_xyz
'x, y, z'
'-x, -y, -z'

loop_
_atom_site_label
_atom_site_type_symbol
_atom_site_fract_x
_atom_site_fract_y
_atom_site_fract_z
_atom_site_U_iso_or_equiv
_atom_site_adp_type
_atom_site_occupancy
_atom_site_symmetry_multiplicity
_atom_site_calc_flag
_atom_site_refinement_flags
C1 C 0.79329(13) 0.39372(12) 0.24686(11) 0.0334(2) Uani 1 1 d .
C2 C 0.77615(13) 0.32871(11) 0.36897(11) 0.0318(2) Uani 1 1 d .
O3 O 0.82883(12) 0.34605(10) 0.68426(9) 0.0518(3) Uani 1 1 d .
C4 C 0.72561(13) 0.42477(11) 0.48496(10) 0.0313(2) Uani 1 1 d .
C5 C 0.71892(14) 0.64810(12) 0.35957(11) 0.0353(3) Uani 1 1 d .
C6 C 0.69878(13) 0.58542(12) 0.48056(11) 0.0327(2) Uani 1 1 d .
O7 O 1.02493(13) 0.17685(11) 0.09731(10) 0.0589(3) Uani 1 1 d .
C8 C 0.76267(13) 0.55365(12) 0.24185(11) 0.0348(2) Uani 1 1 d .
C9 C 0.65249(16) 0.68157(13) 0.60987(12) 0.0421(3) Uani 1 1 d .
H9A H 0.5469 0.6792 0.6640 0.051 Uiso 1 1 calc R
H9B H 0.6299 0.7903 0.5927 0.051 Uiso 1 1 calc R
O10 O 0.53710(14) 0.91169(10) 0.31179(10) 0.0627(3) Uani 1 1 d .
C11 C 0.69621(15) 0.36399(13) 0.61850(11) 0.0397(3) Uani 1 1 d .
H11A H 0.5863 0.4363 0.6725 0.048 Uiso 1 1 calc R
H11B H 0.6893 0.2628 0.6086 0.048 Uiso 1 1 calc R
C12 C 0.81930(16) 0.15312(12) 0.36940(12) 0.0421(3) Uani 1 1 d .
H12A H 0.7461 0.1282 0.3239 0.051 Uiso 1 1 calc R
H12B H 0.7929 0.1276 0.4595 0.051 Uiso 1 1 calc R
C13 C 0.84794(17) 0.28375(14) 0.12447(12) 0.0464(3) Uani 1 1 d .
H13A H 0.7764 0.2240 0.1347 0.056 Uiso 1 1 calc R
H13B H 0.8282 0.3459 0.0502 0.056 Uiso 1 1 calc R
C14 C 0.6933(2) 0.81882(14) 0.34907(15) 0.0533(3) Uani 1 1 d .
H14A H 0.6911 0.8630 0.4331 0.064 Uiso 1 1 calc R
H14B H 0.7906 0.8239 0.2848 0.064 Uiso 1 1 calc R
C15 C 0.77383(17) 0.63110(14) 0.11396(12) 0.0472(3) Uani 1 1 d .
H15A H 0.8138 0.5508 0.0417 0.057 Uiso 1 1 calc R
H15B H 0.8593 0.6758 0.1059 0.057 Uiso 1 1 calc R
C16 C 0.60280(19) 0.76115(15) 0.10140(13) 0.0532(3) Uani 1 1 d .
H16A H 0.6086 0.7767 0.0092 0.064 Uiso 1 1 calc R
H16B H 0.5106 0.7260 0.1339 0.064 Uiso 1 1 calc R
C17 C 0.79336(17) 0.62288(16) 0.68632(13) 0.0487(3) Uani 1 1 d .
H17A H 0.9049 0.5946 0.6250 0.058 Uiso 1 1 calc R
H17B H 0.7773 0.7086 0.7469 0.058 Uiso 1 1 calc R
C18 C 1.05119(19) 0.03279(15) 0.15754(16) 0.0581(4) Uani 1 1 d .
H18A H 1.1712 -0.0390 0.1259 0.070 Uiso 1 1 calc R
H18B H 0.9811 -0.0147 0.1298 0.070 Uiso 1 1 calc R
C19 C 1.00815(18) 0.04993(14) 0.30478(15) 0.0533(3) Uani 1 1 d .
H19A H 1.0807 0.0944 0.3325 0.064 Uiso 1 1 calc R
H19B H 1.0362 -0.0541 0.3364 0.064 Uiso 1 1 calc R
C20 C 0.79597(18) 0.48372(16) 0.76226(13) 0.0524(3) Uani 1 1 d .
H20A H 0.8838 0.4592 0.8116 0.063 Uiso 1 1 calc R
H20B H 0.6854 0.5129 0.8250 0.063 Uiso 1 1 calc R
C21 C 0.5580(2) 0.91698(15) 0.17428(15) 0.0604(4) Uani 1 1 d .
H21A H 0.6485 0.9538 0.1399 0.072 Uiso 1 1 calc R
H21B H 0.4517 0.9932 0.1572 0.072 Uiso 1 1 calc R

loop_
_atom_site_aniso_label
_atom_site_aniso_U_11
_atom_site_aniso_U_22
_atom_site_aniso_U_33
_atom_site_aniso_U_23
_atom_site_aniso_U_13
_atom_site_aniso_U_12
C1 0.0347(5) 0.0265(5) 0.0382(6) 0.0032(4) -0.0106(4) -0.0105(4)
C2 0.0328(5) 0.0224(5) 0.0410(6) 0.0042(4) -0.0118(4) -0.0104(4)
O3 0.0590(5) 0.0403(5) 0.0492(5) 0.0022(4) -0.0254(4) -0.0061(4)
C4 0.0302(5) 0.0250(5) 0.0389(6) 0.0043(4) -0.0102(4) -0.0103(4)
C5 0.0371(5) 0.0236(5) 0.0472(6) 0.0063(4) -0.0139(5) -0.0124(4)
C6 0.0307(5) 0.0237(5) 0.0421(6) 0.0008(4) -0.0107(4) -0.0083(4)
O7 0.0601(6) 0.0390(5) 0.0617(6) -0.0083(4) 0.0070(5) -0.0149(4)
C8 0.0342(5) 0.0278(5) 0.0410(6) 0.0077(4) -0.0096(4) -0.0108(4)
C9 0.0452(6) 0.0280(5) 0.0469(7) -0.0045(4) -0.0086(5) -0.0093(5)
O10 0.0798(7) 0.0274(4) 0.0598(6) 0.0068(4) -0.0148(5) -0.0009(4)
C11 0.0470(6) 0.0334(5) 0.0399(6) 0.0059(4) -0.0108(5) -0.0174(5)
C12 0.0570(7) 0.0237(5) 0.0464(6) 0.0042(4) -0.0138(5) -0.0163(5)
C13 0.0610(8) 0.0362(6) 0.0404(6) 0.0012(5) -0.0140(5) -0.0168(5)
C14 0.0800(9) 0.0292(6) 0.0607(8) 0.0120(5) -0.0273(7) -0.0269(6)
C15 0.0542(7) 0.0347(6) 0.0432(6) 0.0113(5) -0.0047(5) -0.0120(5)
C16 0.0658(8) 0.0413(7) 0.0490(7) 0.0171(6) -0.0206(6) -0.0146(6)
C17 0.0498(7) 0.0519(7) 0.0467(7) -0.0102(5) -0.0114(5) -0.0225(6)
C18 0.0554(8) 0.0324(6) 0.0727(9) -0.0099(6) -0.0074(7) -0.0073(6)
C19 0.0577(8) 0.0257(5) 0.0723(9) -0.0003(5) -0.0268(7) -0.0061(5)
C20 0.0560(7) 0.0549(8) 0.0443(7) -0.0032(6) -0.0195(6) -0.0159(6)
C21 0.0727(9) 0.0341(6) 0.0640(9) 0.0185(6) -0.0194(7) -0.0095(6)

loop_
_atom_type_symbol
_atom_type_description
_atom_type_scat_dispersion_real
_atom_type_scat_dispersion_imag
_atom_type_scat_source
C C 0.0181 0.0000 'International Tables Vol C Tables 4.2.6.8 and 6.1.1.4'
H H 0.0000 0.0000 'International Tables Vol C Tables 4.2.6.8 and 6.1.1.4'
O O 0.0492 0.0000 'International Tables Vol C Tables 4.2.6.8 and 6.1.1.4'

loop_
_geom_angle_atom_site_label_1
_geom_angle_atom_site_label_2
_geom_angle_atom_site_label_3
_geom_angle
C8 C1 C2 120.19(10)
C8 C1 C13 122.41(10)
C2 C1 C13 117.40(10)
C4 C2 C1 119.83(9)
C4 C2 C12 121.80(10)
C1 C2 C12 118.34(10)
C20 O3 C11 113.26(10)
C2 C4 C6 120.27(10)
C2 C4 C11 122.26(9)
C6 C4 C11 117.47(10)
C6 C5 C8 120.64(10)
C6 C5 C14 121.75(11)
C8 C5 C14 117.61(11)
C5 C6 C4 119.53(10)
C5 C6 C9 122.75(10)
C4 C6 C9 117.70(10)
C13 O7 C18 113.14(11)
C1 C8 C5 119.46(10)
C1 C8 C15 122.56(11)
C5 C8 C15 117.98(10)
C6 C9 C17 113.65(10)
C21 O10 C14 113.55(12)
O3 C11 C4 113.22(10)
C2 C12 C19 113.74(10)
O7 C13 C1 113.04(11)
O10 C14 C5 112.58(11)
C8 C15 C16 114.21(11)
C21 C16 C15 114.31(13)
C20 C17 C9 114.42(11)
O7 C18 C19 114.61(11)
C18 C19 C12 114.63(12)
O3 C20 C17 114.66(11)
O10 C21 C16 114.25(11)

loop_
_geom_bond_atom_site_label_1
_geom_bond_atom_site_label_2
_geom_bond_distance
C1 C8 1.4005(16)
C1 C2 1.4111(16)
C1 C13 1.5132(17)
C2 C4 1.3945(16)
C2 C12 1.5185(15)
O3 C20 1.4184(17)
O3 C11 1.4270(15)
C4 C6 1.4142(15)
C4 C11 1.5089(15)
C5 C6 1.3929(16)
C5 C8 1.4107(17)
C5 C14 1.5136(15)
C6 C9 1.5162(17)
O7 C13 1.4258(18)
O7 C18 1.4269(18)
C8 C15 1.5155(16)
C9 C17 1.5319(19)
O10 C21 1.4160(19)
O10 C14 1.4306(19)
C12 C19 1.529(2)
C15 C16 1.533(2)
C16 C21 1.507(2)
C17 C20 1.502(2)
C18 C19 1.500(2)
